data_7245905
loop_
_publ_author_name
'Popa, Marcel Mirel'
'Shova, Sergiu'
'Dascalu, Mihaela'
'Caira, Mino R.'
'Dumitrascu, Florea'

_publ_section_title
;
 Crystal structures of 5-bromo-1-arylpyrazoles and their halogen bonding
 features
;
_journal_issue 1
_journal_name_full CrystEngComm
_journal_page_first 86
_journal_page_last 94
_journal_paper_doi 10.1039/D2CE01355J
_journal_volume 25
_journal_year 2023
_chemical_formula_moiety 'C16 H17 Br N2 O4'
_chemical_formula_sum 'C16 H17 Br N2 O4'
_chemical_formula_weight 381.22
_space_group_crystal_system monoclinic
_space_group_IT_number 14
_space_group_name_Hall '-P 2ybc'
_space_group_name_H-M_alt 'P 1 21/c 1'
_atom_sites_solution_hydrogens geom
_atom_sites_solution_primary direct
_audit_creation_date 2022-03-01
_audit_creation_method
;
Olex2 1.5
(compiled 2021.12.09 svn.r5202d8cf for OlexSys, GUI svn.r6439)
;
_audit_update_record
;
2022-03-06 deposited with the CCDC.	2022-11-23 downloaded from the CCDC.
;
_cell_angle_alpha 90
_cell_angle_beta 107.016(9)
_cell_angle_gamma 90
_cell_formula_units_Z 4
_cell_length_a 11.1782(9)
_cell_length_b 10.3856(6)
_cell_length_c 15.2063(16)
_cell_measurement_reflns_used 842
_cell_measurement_temperature 294.8(3)
_cell_measurement_theta_max 21.9550
_cell_measurement_theta_min 2.7280
_cell_volume 1688.1(3)
_computing_cell_refinement 'CrysAlisPro 1.171.41.93a (Rigaku OD, 2020)'
_computing_data_collection 'CrysAlisPro 1.171.41.93a (Rigaku OD, 2020)'
_computing_data_reduction 'CrysAlisPro 1.171.41.93a (Rigaku OD, 2020)'
_computing_molecular_graphics 'Olex2 1.5 (Dolomanov et al., 2009)'
_computing_publication_material 'Olex2 1.5 (Dolomanov et al., 2009)'
_computing_structure_refinement 'SHELXL 2018/3 (Sheldrick, 2015)'
_computing_structure_solution 'SHELXS  (Sheldrick, 2008)'
_diffrn_ambient_environment air
_diffrn_ambient_temperature 294.8(3)
_diffrn_detector 'CCD plate'
_diffrn_detector_area_resol_mean 16.1593
_diffrn_detector_type Eos
_diffrn_measured_fraction_theta_full 1.000
_diffrn_measured_fraction_theta_max 1.000
_diffrn_measurement_details
;
List of Runs (angles in degrees, time in seconds):

  # Type    Start    End  Width  t~exp~   \w     \q     \k     \f   Frames
#--------------------------------------------------------------------------
  1  \w    -71.00 -46.00   1.00    7.00    --  -15.29 145.00-152.00   25
  2  \w    -60.00 -35.00   1.00    7.00    --  -15.29 127.00  39.00   25
  3  \w     13.00  38.00   1.00    7.00    --   17.94-127.00 -36.00   25
  4  \w     48.00  82.00   1.00    7.00    --   17.94-145.00 154.00   34
;
_diffrn_measurement_device 'four-circle diffractometer'
_diffrn_measurement_device_type 'Xcalibur, Eos'
_diffrn_measurement_method '\w scans'
_diffrn_orient_matrix_type 'CrysAlisPro convention (1999,Acta A55,543-557)'
_diffrn_orient_matrix_UB_11 -0.0047535000
_diffrn_orient_matrix_UB_12 0.0681289000
_diffrn_orient_matrix_UB_13 -0.0015375000
_diffrn_orient_matrix_UB_21 0.0244798000
_diffrn_orient_matrix_UB_22 0.0011096000
_diffrn_orient_matrix_UB_23 -0.0381724000
_diffrn_orient_matrix_UB_31 -0.0614475000
_diffrn_orient_matrix_UB_32 -0.0048039000
_diffrn_orient_matrix_UB_33 -0.0304665000
_diffrn_radiation_monochromator graphite
_diffrn_radiation_probe x-ray
_diffrn_radiation_type 'Mo K\a'
_diffrn_radiation_wavelength 0.71073
_diffrn_reflns_av_R_equivalents 0.0501
_diffrn_reflns_av_unetI/netI 0.0619
_diffrn_reflns_Laue_measured_fraction_full 1.000
_diffrn_reflns_Laue_measured_fraction_max 1.000
_diffrn_reflns_limit_h_max 12
_diffrn_reflns_limit_h_min -13
_diffrn_reflns_limit_k_max 12
_diffrn_reflns_limit_k_min -12
_diffrn_reflns_limit_l_max 18
_diffrn_reflns_limit_l_min -15
_diffrn_reflns_number 9999
_diffrn_reflns_point_group_measured_fraction_full 1.000
_diffrn_reflns_point_group_measured_fraction_max 1.000
_diffrn_reflns_theta_full 25.027
_diffrn_reflns_theta_max 25.027
_diffrn_reflns_theta_min 1.905
_diffrn_source 'fine-focus sealed X-ray tube'
_diffrn_source_type 'Enhance (Mo) X-ray Source'
_exptl_absorpt_coefficient_mu 2.456
_exptl_absorpt_correction_T_max 1.00000
_exptl_absorpt_correction_T_min 0.96172
_exptl_absorpt_correction_type multi-scan
_exptl_absorpt_process_details
;
CrysAlisPro 1.171.41.93a (Rigaku Oxford Diffraction, 2020)
Empirical absorption correction using spherical harmonics,
implemented in SCALE3 ABSPACK scaling algorithm.
;
_exptl_crystal_colour 'clear light colourless'
_exptl_crystal_density_diffrn 1.500
_exptl_crystal_description prism
_exptl_crystal_F_000 776
_exptl_crystal_size_max 0.25
_exptl_crystal_size_mid 0.2
_exptl_crystal_size_min 0.15
_refine_diff_density_max 0.581
_refine_diff_density_min -0.540
_refine_diff_density_rms 0.067
_refine_ls_extinction_coef 0.0041(5)
_refine_ls_extinction_expression Fc^*^=kFc[1+0.001xFc^2^\l^3^/sin(2\q)]^-1/4^
_refine_ls_extinction_method 'SHELXL-2018/3 (Sheldrick 2018)'
_refine_ls_goodness_of_fit_ref 1.043
_refine_ls_hydrogen_treatment constr
_refine_ls_matrix_type full
_refine_ls_number_parameters 213
_refine_ls_number_reflns 2984
_refine_ls_number_restraints 0
_refine_ls_restrained_S_all 1.043
_refine_ls_R_factor_all 0.0773
_refine_ls_R_factor_gt 0.0467
_refine_ls_shift/su_max 0.000
_refine_ls_shift/su_mean 0.000
_refine_ls_structure_factor_coef Fsqd
_refine_ls_weighting_details 'w=1/[\s^2^(Fo^2^)+(0.0335P)^2^+0.6516P] where P=(Fo^2^+2Fc^2^)/3'
_refine_ls_weighting_scheme calc
_refine_ls_wR_factor_gt 0.0887
_refine_ls_wR_factor_ref 0.1028
_reflns_Friedel_coverage 0.000
_reflns_number_gt 2102
_reflns_number_total 2984
_reflns_threshold_expression 'I > 2\s(I)'
_cod_data_source_file d2ce01355j2.cif
_cod_data_source_block shi_4864_fidu_auto
_cod_depositor_comments 'Adding full bibliography for 7245901--7245906.cif.'
_cod_database_code 7245905
_shelx_shelxl_version_number 2018/3
_chemical_oxdiff_formula C15H15N2Br1
_chemical_oxdiff_usercomment I_161
_shelx_space_group_comment
;
The symmetry employed for this shelxl refinement is uniquely defined
by the following loop, which should always be used as a source of
symmetry information in preference to the above space-group names.
They are only intended as comments.
;
_shelx_estimated_absorpt_t_max 0.710
_shelx_estimated_absorpt_t_min 0.579
_olex2_refinement_description
;
1. Fixed Uiso
 At 1.2 times of:
  All C(H) groups
 At 1.5 times of:
  All C(H,H,H) groups
2.a Ternary CH refined with riding coordinates:
 C7(H7)
2.b Aromatic/amide H refined with riding coordinates:
 C2(H2), C3(H3), C4(H4), C5(H5)
2.c Idealised Me refined as rotating group:
 C8(H8A,H8B,H8C), C9(H9A,H9B,H9C), C14(H14A,H14B,H14C), C16(H16A,H16B,H16C)
;
_olex2_submission_special_instructions 'No special instructions were received'
_oxdiff_exptl_absorpt_empirical_details
;
Empirical correction (ABSPACK) includes:
- Absorption correction using spherical harmonics
- Frame scaling
;
_oxdiff_exptl_absorpt_empirical_full_max 1.100
_oxdiff_exptl_absorpt_empirical_full_min 0.894

loop_
_space_group_symop_operation_xyz
'x, y, z'
'-x, y+1/2, -z+1/2'
'-x, -y, -z'
'x, -y-1/2, z-1/2'

loop_
_atom_site_label
_atom_site_type_symbol
_atom_site_fract_x
_atom_site_fract_y
_atom_site_fract_z
_atom_site_U_iso_or_equiv
_atom_site_adp_type
_atom_site_occupancy
_atom_site_site_symmetry_order
_atom_site_calc_flag
_atom_site_refinement_flags_posn
_atom_site_refinement_flags_adp
_atom_site_refinement_flags_occupancy
_atom_site_disorder_assembly
_atom_site_disorder_group
Br1 Br 0.69869(4) 0.60181(4) 0.24368(4) 0.0599(2) Uani 1 1 d . . . . .
O1 O 0.5857(3) 0.1588(3) 0.4535(2) 0.0534(8) Uani 1 1 d . . . . .
O2 O 0.6453(2) 0.0263(2) 0.3588(2) 0.0511(7) Uani 1 1 d . . . . .
O3 O 0.4196(2) 0.3685(2) 0.3425(2) 0.0551(8) Uani 1 1 d . . . . .
O4 O 0.5344(2) 0.5466(2) 0.3821(2) 0.0504(8) Uani 1 1 d . . . . .
N1 N 0.7842(2) 0.3457(3) 0.2738(2) 0.0384(8) Uani 1 1 d . . . . .
N2 N 0.7663(3) 0.2294(3) 0.3081(2) 0.0380(8) Uani 1 1 d . . . . .
C1 C 0.8791(3) 0.3641(3) 0.2277(3) 0.0377(9) Uani 1 1 d . . . . .
C2 C 0.8416(4) 0.3620(4) 0.1334(3) 0.0540(12) Uani 1 1 d . . . . .
H2 H 0.758049 0.347626 0.101419 0.065 Uiso 1 1 calc R U . . .
C3 C 0.9284(4) 0.3814(4) 0.0864(3) 0.0623(13) Uani 1 1 d . . . . .
H3 H 0.904106 0.380698 0.022413 0.075 Uiso 1 1 calc R U . . .
C4 C 1.0516(4) 0.4019(4) 0.1353(4) 0.0624(13) Uani 1 1 d . . . . .
H4 H 1.110915 0.415190 0.104328 0.075 Uiso 1 1 calc R U . . .
C5 C 1.0871(4) 0.4029(4) 0.2295(3) 0.0548(12) Uani 1 1 d . . . . .
H5 H 1.170864 0.416541 0.261164 0.066 Uiso 1 1 calc R U . . .
C6 C 1.0023(3) 0.3840(3) 0.2794(3) 0.0400(10) Uani 1 1 d . . . . .
C7 C 1.0429(4) 0.3885(4) 0.3827(3) 0.0565(12) Uani 1 1 d . . . . .
H7 H 0.968607 0.374039 0.403181 0.068 Uiso 1 1 calc R U . . .
C8 C 1.0939(5) 0.5205(6) 0.4163(4) 0.107(2) Uani 1 1 d . . . . .
H8A H 1.162373 0.540645 0.392509 0.160 Uiso 1 1 calc R U . . .
H8B H 1.122627 0.520838 0.482269 0.160 Uiso 1 1 calc R U . . .
H8C H 1.029122 0.583685 0.395327 0.160 Uiso 1 1 calc R U . . .
C9 C 1.1366(5) 0.2827(6) 0.4240(4) 0.116(2) Uani 1 1 d . . . . .
H9A H 1.100238 0.200321 0.403226 0.174 Uiso 1 1 calc R U . . .
H9B H 1.158199 0.286478 0.489896 0.174 Uiso 1 1 calc R U . . .
H9C H 1.210589 0.294419 0.405027 0.174 Uiso 1 1 calc R U . . .
C10 C 0.7016(3) 0.4343(3) 0.2866(3) 0.0363(9) Uani 1 1 d . . . . .
C11 C 0.6251(3) 0.3736(3) 0.3296(3) 0.0332(9) Uani 1 1 d . . . . .
C12 C 0.6699(3) 0.2470(3) 0.3416(3) 0.0334(9) Uani 1 1 d . . . . .
C13 C 0.6283(3) 0.1414(4) 0.3911(3) 0.0375(9) Uani 1 1 d . . . . .
C14 C 0.6113(4) -0.0827(4) 0.4064(4) 0.0653(14) Uani 1 1 d . . . . .
H14A H 0.619684 -0.160831 0.375045 0.098 Uiso 1 1 calc R U . . .
H14B H 0.526209 -0.073371 0.407310 0.098 Uiso 1 1 calc R U . . .
H14C H 0.665517 -0.085834 0.468372 0.098 Uiso 1 1 calc R U . . .
C15 C 0.5148(3) 0.4262(4) 0.3516(3) 0.0359(9) Uani 1 1 d . . . . .
C16 C 0.4302(4) 0.6096(4) 0.4018(3) 0.0636(13) Uani 1 1 d . . . . .
H16A H 0.367229 0.628976 0.345247 0.095 Uiso 1 1 calc R U . . .
H16B H 0.458262 0.687985 0.434898 0.095 Uiso 1 1 calc R U . . .
H16C H 0.395657 0.553787 0.438494 0.095 Uiso 1 1 calc R U . . .

loop_
_atom_site_aniso_label
_atom_site_aniso_U_11
_atom_site_aniso_U_22
_atom_site_aniso_U_33
_atom_site_aniso_U_23
_atom_site_aniso_U_13
_atom_site_aniso_U_12
Br1 0.0675(3) 0.0380(3) 0.0871(4) 0.0156(2) 0.0426(3) 0.00219(19)
O1 0.0716(19) 0.0516(18) 0.048(2) 0.0021(15) 0.0345(16) -0.0023(14)
O2 0.0624(18) 0.0324(15) 0.071(2) 0.0051(14) 0.0381(15) -0.0021(12)
O3 0.0372(15) 0.0511(17) 0.084(2) -0.0062(16) 0.0284(15) -0.0050(13)
O4 0.0522(17) 0.0376(16) 0.071(2) -0.0084(15) 0.0330(15) 0.0007(12)
N1 0.0308(16) 0.0397(18) 0.051(2) 0.0040(16) 0.0224(15) -0.0022(13)
N2 0.0375(17) 0.0351(18) 0.045(2) 0.0043(15) 0.0179(15) -0.0009(13)
C1 0.038(2) 0.034(2) 0.049(3) 0.0025(19) 0.0247(19) 0.0002(16)
C2 0.043(2) 0.072(3) 0.050(3) 0.004(2) 0.018(2) -0.007(2)
C3 0.065(3) 0.085(4) 0.045(3) 0.004(3) 0.028(2) -0.008(2)
C4 0.060(3) 0.073(3) 0.070(4) 0.010(3) 0.044(3) -0.002(2)
C5 0.040(2) 0.063(3) 0.069(4) 0.001(3) 0.027(2) -0.0071(19)
C6 0.034(2) 0.039(2) 0.052(3) 0.0009(19) 0.0215(19) -0.0014(16)
C7 0.042(2) 0.077(3) 0.057(3) -0.010(2) 0.024(2) -0.009(2)
C8 0.120(5) 0.120(5) 0.093(5) -0.052(4) 0.050(4) -0.050(4)
C9 0.125(5) 0.160(7) 0.063(4) 0.030(4) 0.028(4) 0.057(5)
C10 0.033(2) 0.033(2) 0.046(3) 0.0003(18) 0.0158(17) -0.0030(15)
C11 0.0308(19) 0.031(2) 0.038(2) 0.0006(17) 0.0109(16) -0.0010(15)
C12 0.0289(19) 0.035(2) 0.038(2) 0.0018(18) 0.0125(17) -0.0022(15)
C13 0.031(2) 0.034(2) 0.048(3) 0.000(2) 0.0116(19) -0.0019(15)
C14 0.078(3) 0.039(3) 0.088(4) 0.014(2) 0.039(3) -0.005(2)
C15 0.036(2) 0.035(2) 0.040(2) 0.0041(18) 0.0156(17) 0.0044(17)
C16 0.078(3) 0.049(3) 0.076(4) -0.003(2) 0.043(3) 0.021(2)

loop_
_atom_type_symbol
_atom_type_description
_atom_type_scat_dispersion_real
_atom_type_scat_dispersion_imag
_atom_type_scat_source
C C 0.0033 0.0016 'International Tables Vol C Tables 4.2.6.8 and 6.1.1.4'
H H 0.0000 0.0000 'International Tables Vol C Tables 4.2.6.8 and 6.1.1.4'
Br Br -0.2901 2.4595 'International Tables Vol C Tables 4.2.6.8 and 6.1.1.4'
N N 0.0061 0.0033 'International Tables Vol C Tables 4.2.6.8 and 6.1.1.4'
O O 0.0106 0.0060 'International Tables Vol C Tables 4.2.6.8 and 6.1.1.4'

loop_
_geom_angle_atom_site_label_1
_geom_angle_atom_site_label_2
_geom_angle_atom_site_label_3
_geom_angle
_geom_angle_site_symmetry_1
_geom_angle_site_symmetry_3
_geom_angle_publ_flag
C13 O2 C14 115.5(3) . . ?
C15 O4 C16 116.0(3) . . ?
N2 N1 C1 121.2(3) . . ?
N2 N1 C10 111.4(3) . . ?
C10 N1 C1 127.4(3) . . ?
C12 N2 N1 104.6(3) . . ?
C2 C1 N1 117.5(3) . . ?
C2 C1 C6 123.0(4) . . ?
C6 C1 N1 119.5(4) . . ?
C1 C2 H2 120.2 . . ?
C1 C2 C3 119.6(4) . . ?
C3 C2 H2 120.2 . . ?
C2 C3 H3 120.5 . . ?
C4 C3 C2 119.1(5) . . ?
C4 C3 H3 120.5 . . ?
C3 C4 H4 119.8 . . ?
C5 C4 C3 120.3(4) . . ?
C5 C4 H4 119.8 . . ?
C4 C5 H5 118.9 . . ?
C4 C5 C6 122.3(4) . . ?
C6 C5 H5 118.9 . . ?
C1 C6 C5 115.7(4) . . ?
C1 C6 C7 123.0(4) . . ?
C5 C6 C7 121.4(4) . . ?
C6 C7 H7 107.6 . . ?
C6 C7 C8 110.4(4) . . ?
C6 C7 C9 111.7(4) . . ?
C8 C7 H7 107.6 . . ?
C8 C7 C9 111.6(5) . . ?
C9 C7 H7 107.6 . . ?
C7 C8 H8A 109.5 . . ?
C7 C8 H8B 109.5 . . ?
C7 C8 H8C 109.5 . . ?
H8A C8 H8B 109.5 . . ?
H8A C8 H8C 109.5 . . ?
H8B C8 H8C 109.5 . . ?
C7 C9 H9A 109.5 . . ?
C7 C9 H9B 109.5 . . ?
C7 C9 H9C 109.5 . . ?
H9A C9 H9B 109.5 . . ?
H9A C9 H9C 109.5 . . ?
H9B C9 H9C 109.5 . . ?
N1 C10 Br1 121.8(3) . . ?
N1 C10 C11 107.6(3) . . ?
C11 C10 Br1 130.5(3) . . ?
C10 C11 C12 104.2(3) . . ?
C10 C11 C15 128.1(3) . . ?
C12 C11 C15 127.5(3) . . ?
N2 C12 C11 112.2(3) . . ?
N2 C12 C13 120.2(3) . . ?
C11 C12 C13 127.5(3) . . ?
O1 C13 O2 124.4(4) . . ?
O1 C13 C12 123.3(4) . . ?
O2 C13 C12 112.2(4) . . ?
O2 C14 H14A 109.5 . . ?
O2 C14 H14B 109.5 . . ?
O2 C14 H14C 109.5 . . ?
H14A C14 H14B 109.5 . . ?
H14A C14 H14C 109.5 . . ?
H14B C14 H14C 109.5 . . ?
O3 C15 O4 124.3(3) . . ?
O3 C15 C11 124.4(3) . . ?
O4 C15 C11 111.3(3) . . ?
O4 C16 H16A 109.5 . . ?
O4 C16 H16B 109.5 . . ?
O4 C16 H16C 109.5 . . ?
H16A C16 H16B 109.5 . . ?
H16A C16 H16C 109.5 . . ?
H16B C16 H16C 109.5 . . ?

loop_
_geom_bond_atom_site_label_1
_geom_bond_atom_site_label_2
_geom_bond_distance
_geom_bond_site_symmetry_2
_geom_bond_publ_flag
Br1 C10 1.855(4) . ?
O1 C13 1.193(4) . ?
O2 C13 1.326(4) . ?
O2 C14 1.453(4) . ?
O3 C15 1.194(4) . ?
O4 C15 1.329(4) . ?
O4 C16 1.443(4) . ?
N1 N2 1.354(4) . ?
N1 C1 1.445(4) . ?
N1 C10 1.358(4) . ?
N2 C12 1.332(4) . ?
C1 C2 1.370(6) . ?
C1 C6 1.387(5) . ?
C2 H2 0.9300 . ?
C2 C3 1.379(6) . ?
C3 H3 0.9300 . ?
C3 C4 1.377(6) . ?
C4 H4 0.9300 . ?
C4 C5 1.369(6) . ?
C5 H5 0.9300 . ?
C5 C6 1.391(6) . ?
C6 C7 1.502(6) . ?
C7 H7 0.9800 . ?
C7 C8 1.515(6) . ?
C7 C9 1.522(6) . ?
C8 H8A 0.9600 . ?
C8 H8B 0.9600 . ?
C8 H8C 0.9600 . ?
C9 H9A 0.9600 . ?
C9 H9B 0.9600 . ?
C9 H9C 0.9600 . ?
C10 C11 1.371(5) . ?
C11 C12 1.400(4) . ?
C11 C15 1.475(5) . ?
C12 C13 1.481(5) . ?
C14 H14A 0.9600 . ?
C14 H14B 0.9600 . ?
C14 H14C 0.9600 . ?
C16 H16A 0.9600 . ?
C16 H16B 0.9600 . ?
C16 H16C 0.9600 . ?

loop_
_geom_hbond_atom_site_label_D
_geom_hbond_atom_site_label_H
_geom_hbond_atom_site_label_A
_geom_hbond_distance_DH
_geom_hbond_distance_HA
_geom_hbond_distance_DA
_geom_hbond_angle_DHA
_geom_hbond_site_symmetry_A
_geom_hbond_publ_flag
C2 H2 O1 0.93 2.50 3.337(5) 150.1 4_565 yes
C16 H16A N2 0.96 2.59 3.530(6) 165.7 2_655 yes
C16 H16B O1 0.96 2.48 3.299(5) 143.4 3_666 yes

loop_
_geom_torsion_atom_site_label_1
_geom_torsion_atom_site_label_2
_geom_torsion_atom_site_label_3
_geom_torsion_atom_site_label_4
_geom_torsion
_geom_torsion_site_symmetry_1
_geom_torsion_site_symmetry_2
_geom_torsion_site_symmetry_3
_geom_torsion_site_symmetry_4
_geom_torsion_publ_flag
Br1 C10 C11 C12 177.4(3) . . . . ?
Br1 C10 C11 C15 1.7(6) . . . . ?
N1 N2 C12 C11 -0.1(4) . . . . ?
N1 N2 C12 C13 -175.7(3) . . . . ?
N1 C1 C2 C3 178.9(4) . . . . ?
N1 C1 C6 C5 -179.0(3) . . . . ?
N1 C1 C6 C7 -0.5(5) . . . . ?
N1 C10 C11 C12 0.9(4) . . . . ?
N1 C10 C11 C15 -174.8(3) . . . . ?
N2 N1 C1 C2 98.7(4) . . . . ?
N2 N1 C1 C6 -81.8(4) . . . . ?
N2 N1 C10 Br1 -177.9(2) . . . . ?
N2 N1 C10 C11 -1.1(4) . . . . ?
N2 C12 C13 O1 146.8(4) . . . . ?
N2 C12 C13 O2 -32.5(5) . . . . ?
C1 N1 N2 C12 -177.5(3) . . . . ?
C1 N1 C10 Br1 0.2(5) . . . . ?
C1 N1 C10 C11 177.1(4) . . . . ?
C1 C2 C3 C4 0.3(7) . . . . ?
C1 C6 C7 C8 -116.4(4) . . . . ?
C1 C6 C7 C9 118.7(5) . . . . ?
C2 C1 C6 C5 0.4(6) . . . . ?
C2 C1 C6 C7 178.9(4) . . . . ?
C2 C3 C4 C5 0.1(7) . . . . ?
C3 C4 C5 C6 -0.2(7) . . . . ?
C4 C5 C6 C1 0.0(6) . . . . ?
C4 C5 C6 C7 -178.5(4) . . . . ?
C5 C6 C7 C8 62.1(5) . . . . ?
C5 C6 C7 C9 -62.8(5) . . . . ?
C6 C1 C2 C3 -0.6(7) . . . . ?
C10 N1 N2 C12 0.7(4) . . . . ?
C10 N1 C1 C2 -79.2(5) . . . . ?
C10 N1 C1 C6 100.2(4) . . . . ?
C10 C11 C12 N2 -0.5(4) . . . . ?
C10 C11 C12 C13 174.7(4) . . . . ?
C10 C11 C15 O3 138.4(4) . . . . ?
C10 C11 C15 O4 -40.9(5) . . . . ?
C11 C12 C13 O1 -28.1(6) . . . . ?
C11 C12 C13 O2 152.6(3) . . . . ?
C12 C11 C15 O3 -36.3(6) . . . . ?
C12 C11 C15 O4 144.4(4) . . . . ?
C14 O2 C13 O1 -1.7(5) . . . . ?
C14 O2 C13 C12 177.7(3) . . . . ?
C15 C11 C12 N2 175.3(4) . . . . ?
C15 C11 C12 C13 -9.5(6) . . . . ?
C16 O4 C15 O3 -2.1(6) . . . . ?
C16 O4 C15 C11 177.3(3) . . . . ?
